data_7710910
loop_
_publ_author_name
'Cooper, Saul M.'
'Siakalli, Christina'
'White, Andrew J. P.'
'Frei, Angelo'
'Miller, Philip W.'
'Long, Nicholas J.'

_publ_section_title
;
 Synthesis and anti-microbial activity of a new series of bis(diphosphine)
 rhenium(v) dioxo complexes
;
_journal_name_full 'Dalton Transactions'
_journal_paper_doi 10.1039/D2DT02157A
_journal_year 2022
_chemical_formula_moiety 'C68 H62 N2 O6 P4 Re, I, 1.75(CH2Cl2)'
_chemical_formula_sum 'C69.75 H65.5 Cl3.5 I N2 O6 P4 Re'
_chemical_formula_weight 1588.79
_space_group_crystal_system trigonal
_space_group_IT_number 148
_space_group_name_Hall '-R 3'
_space_group_name_H-M_alt 'R -3 :H'
_atom_sites_solution_hydrogens mixed
_audit_creation_method SHELXL-2018/3
_audit_update_record
;
2022-04-07 deposited with the CCDC.	2022-07-25 downloaded from the CCDC.
;
_cell_angle_alpha 90
_cell_angle_beta 90
_cell_angle_gamma 120
_cell_formula_units_Z 9
_cell_length_a 29.5291(7)
_cell_length_b 29.5291(7)
_cell_length_c 24.5448(5)
_cell_measurement_reflns_used 5811
_cell_measurement_temperature 173(2)
_cell_measurement_theta_max 28.1180
_cell_measurement_theta_min 2.7420
_cell_volume 18534.9(7)
_computing_cell_refinement 'CrysAlisPro, Rigaku OD'
_computing_data_collection 'CrysAlisPro, Rigaku OD'
_computing_data_reduction 'CrysAlisPro, Rigaku OD'
_computing_molecular_graphics 'Bruker SHELXTL'
_computing_publication_material 'CIFTAB-2014 (Sheldrick, 2017)'
_computing_structure_refinement 'SHELXL-2018/3 (Sheldrick, 2018)'
_computing_structure_solution 'SHELXS-2014 (Sheldrick, 2017)'
_diffrn_ambient_temperature 173(2)
_diffrn_detector_area_resol_mean 16.0382
_diffrn_measured_fraction_theta_full 0.981
_diffrn_measured_fraction_theta_max 0.792
_diffrn_measurement_device_type 'Agilent Xcalibur 3 E'
_diffrn_measurement_method 'omega scans'
_diffrn_radiation_type MoK\a
_diffrn_radiation_wavelength 0.71073
_diffrn_reflns_av_R_equivalents 0.0181
_diffrn_reflns_av_unetI/netI 0.0346
_diffrn_reflns_Laue_measured_fraction_full 0.981
_diffrn_reflns_Laue_measured_fraction_max 0.792
_diffrn_reflns_limit_h_max 37
_diffrn_reflns_limit_h_min -16
_diffrn_reflns_limit_k_max 21
_diffrn_reflns_limit_k_min -34
_diffrn_reflns_limit_l_max 21
_diffrn_reflns_limit_l_min -31
_diffrn_reflns_number 12034
_diffrn_reflns_point_group_measured_fraction_full 0.981
_diffrn_reflns_point_group_measured_fraction_max 0.792
_diffrn_reflns_theta_full 25.242
_diffrn_reflns_theta_max 28.249
_diffrn_reflns_theta_min 2.265
_diffrn_source 'Enhance (Mo) X-ray Source'
_exptl_absorpt_coefficient_mu 2.084
_exptl_absorpt_correction_T_max 0.750
_exptl_absorpt_correction_T_min 0.673
_exptl_absorpt_correction_type analytical
_exptl_absorpt_process_details
; 
CrysAlisPro 1.171.40.53 (Rigaku Oxford Diffraction, 2019) 
Analytical numeric absorption correction using a multifaceted crystal 
model based on expressions derived by R.C. Clark & J.S. Reid. 
(Clark, R. C. & Reid, J. S. (1995). Acta Cryst. A51, 887-897) 
Empirical absorption correction using spherical harmonics, 
implemented in SCALE3 ABSPACK scaling algorithm. 
;
_exptl_crystal_colour Yellow
_exptl_crystal_density_diffrn 1.281
_exptl_crystal_description blocks
_exptl_crystal_F_000 7142
_exptl_crystal_size_max 0.336
_exptl_crystal_size_mid 0.293
_exptl_crystal_size_min 0.214
_refine_diff_density_max 1.652
_refine_diff_density_min -1.934
_refine_diff_density_rms 0.132
_refine_ls_extinction_method none
_refine_ls_goodness_of_fit_ref 1.035
_refine_ls_hydrogen_treatment constr
_refine_ls_matrix_type full
_refine_ls_number_parameters 419
_refine_ls_number_reflns 8080
_refine_ls_number_restraints 88
_refine_ls_restrained_S_all 1.039
_refine_ls_R_factor_all 0.0597
_refine_ls_R_factor_gt 0.0463
_refine_ls_shift/su_max 0.000
_refine_ls_shift/su_mean 0.000
_refine_ls_structure_factor_coef Fsqd
_refine_ls_weighting_details 'w=1/[\s^2^(Fo^2^)+(0.0894P)^2^+150.4795P] where P=(Fo^2^+2Fc^2^)/3'
_refine_ls_weighting_scheme calc
_refine_ls_wR_factor_gt 0.1396
_refine_ls_wR_factor_ref 0.1510
_reflns_Friedel_coverage 0.000
_reflns_number_gt 6755
_reflns_number_total 8080
_reflns_threshold_expression 'I > 2\s(I)'
_cod_data_source_file d2dt02157a2.cif
_cod_data_source_block Re-3
_cod_original_cell_volume 18534.9(9)
_cod_original_formula_sum 'C69.75 H65.50 Cl3.50 I N2 O6 P4 Re'
_cod_database_code 7710910
_shelx_shelxl_version_number 2018/3
_shelx_space_group_comment
; 
The symmetry employed for this shelxl refinement is uniquely defined 
by the following loop, which should always be used as a source of 
symmetry information in preference to the above space-group names. 
They are only intended as comments. 
;

loop_
_space_group_symop_operation_xyz
'x, y, z'
'-y, x-y, z'
'-x+y, -x, z'
'x+2/3, y+1/3, z+1/3'
'-y+2/3, x-y+1/3, z+1/3'
'-x+y+2/3, -x+1/3, z+1/3'
'x+1/3, y+2/3, z+2/3'
'-y+1/3, x-y+2/3, z+2/3'
'-x+y+1/3, -x+2/3, z+2/3'
'-x, -y, -z'
'y, -x+y, -z'
'x-y, x, -z'
'-x+2/3, -y+1/3, -z+1/3'
'y+2/3, -x+y+1/3, -z+1/3'
'x-y+2/3, x+1/3, -z+1/3'
'-x+1/3, -y+2/3, -z+2/3'
'y+1/3, -x+y+2/3, -z+2/3'
'x-y+1/3, x+2/3, -z+2/3'

loop_
_atom_site_label
_atom_site_type_symbol
_atom_site_fract_x
_atom_site_fract_y
_atom_site_fract_z
_atom_site_U_iso_or_equiv
_atom_site_adp_type
_atom_site_occupancy
_atom_site_site_symmetry_order
_atom_site_calc_flag
_atom_site_refinement_flags_posn
_atom_site_refinement_flags_adp
_atom_site_refinement_flags_occupancy
_atom_site_disorder_assembly
_atom_site_disorder_group
Re1 Re 0.500000 0.500000 0.500000 0.02705(11) Uani 1 2 d S . P . .
O1 O 0.53750(13) 0.47782(13) 0.53612(13) 0.0323(7) Uani 1 1 d . . . . .
N1 N 0.40848(17) 0.34824(16) 0.53070(17) 0.0338(9) Uani 1 1 d D . . . .
C2 C 0.4277(2) 0.3823(2) 0.5785(2) 0.0340(11) Uani 1 1 d . . . . .
H2A H 0.463522 0.389671 0.587275 0.041 Uiso 1 1 calc R U . . .
H2B H 0.405022 0.364032 0.610150 0.041 Uiso 1 1 calc R U . . .
P3 P 0.42865(5) 0.44457(5) 0.56698(5) 0.0281(3) Uani 1 1 d . . . . .
C4 C 0.4491(2) 0.3599(2) 0.4907(2) 0.0333(11) Uani 1 1 d . . . . .
H4A H 0.438016 0.328799 0.467296 0.040 Uiso 1 1 calc R U . . .
H4B H 0.481342 0.366691 0.509955 0.040 Uiso 1 1 calc R U . . .
P5 P 0.46453(5) 0.41676(5) 0.44661(5) 0.0281(3) Uani 1 1 d . . . . .
C6 C 0.3817(3) 0.2933(2) 0.5476(4) 0.033(2) Uani 0.625(8) 1 d DG U P A 1
C7 C 0.3282(3) 0.2645(3) 0.5378(4) 0.044(2) Uani 0.625(8) 1 d G U P A 1
H7A H 0.310842 0.280823 0.521506 0.053 Uiso 0.625(8) 1 calc R U P A 1
C8 C 0.3002(3) 0.2119(2) 0.5518(4) 0.058(3) Uani 0.625(8) 1 d DG U P A 1
H8A H 0.263606 0.192225 0.545071 0.070 Uiso 0.625(8) 1 calc R U P A 1
C9 C 0.3256(3) 0.18800(19) 0.5756(3) 0.046(2) Uani 0.625(8) 1 d DG U P A 1
C10 C 0.3790(3) 0.2167(3) 0.5855(4) 0.052(3) Uani 0.625(8) 1 d DG U P A 1
H10A H 0.396421 0.200425 0.601764 0.063 Uiso 0.625(8) 1 calc R U P A 1
C11 C 0.4071(3) 0.2694(3) 0.5715(4) 0.050(3) Uani 0.625(8) 1 d G U P A 1
H11A H 0.443659 0.289024 0.578199 0.060 Uiso 0.625(8) 1 calc R U P A 1
C12 C 0.2935(6) 0.1305(4) 0.5914(7) 0.080(4) Uani 0.625(8) 1 d D U P A 1
H12A H 0.283722 0.109475 0.557541 0.096 Uiso 0.625(8) 1 calc R U P A 1
H12B H 0.316378 0.121355 0.612601 0.096 Uiso 0.625(8) 1 calc R U P A 1
C13 C 0.2466(7) 0.1146(5) 0.6225(7) 0.111(6) Uani 0.625(8) 1 d D U P A 1
O13 O 0.2137(6) 0.0703(5) 0.6337(6) 0.166(7) Uani 0.625(8) 1 d D U P A 1
O14 O 0.2378(6) 0.1485(6) 0.6456(6) 0.140(5) Uani 0.625(8) 1 d D U P A 1
H14 H 0.210676 0.132202 0.668687 0.210 Uiso 0.625(8) 1 d R U P A 1
C6' C 0.3734(6) 0.2934(4) 0.5403(8) 0.036(4) Uiso 0.375(8) 1 d DG U P A 2
C7' C 0.3210(6) 0.2684(5) 0.5253(7) 0.044(4) Uiso 0.375(8) 1 d G U P A 2
H7B H 0.307311 0.287290 0.507079 0.052 Uiso 0.375(8) 1 calc R U P A 2
C8' C 0.2886(4) 0.2156(5) 0.5371(7) 0.055(5) Uiso 0.375(8) 1 d DG U P A 2
H8B H 0.252789 0.198548 0.526856 0.067 Uiso 0.375(8) 1 calc R U P A 2
C9' C 0.3086(5) 0.1879(4) 0.5638(7) 0.051(5) Uiso 0.375(8) 1 d DG U P A 2
C10' C 0.3610(5) 0.2129(5) 0.5787(7) 0.042(4) Uiso 0.375(8) 1 d DG U P A 2
H10B H 0.374721 0.193995 0.596959 0.050 Uiso 0.375(8) 1 calc R U P A 2
C11' C 0.3934(4) 0.2656(5) 0.5670(8) 0.040(4) Uiso 0.375(8) 1 d G U P A 2
H11B H 0.429244 0.282737 0.577183 0.048 Uiso 0.375(8) 1 calc R U P A 2
C12' C 0.2734(8) 0.1317(6) 0.5805(11) 0.079(7) Uiso 0.375(8) 1 d D U P A 2
H12C H 0.291169 0.125201 0.611121 0.094 Uiso 0.375(8) 1 calc R U P A 2
H12D H 0.241483 0.129821 0.595831 0.094 Uiso 0.375(8) 1 calc R U P A 2
C13' C 0.2567(9) 0.0902(7) 0.5466(8) 0.079(6) Uiso 0.375(8) 1 d D U P A 2
O13' O 0.2581(7) 0.1048(7) 0.5022(7) 0.090(5) Uiso 0.375(8) 1 d D U P A 2
O14' O 0.2336(10) 0.0424(8) 0.5622(10) 0.141(7) Uiso 0.375(8) 1 d D U P A 2
H14B H 0.235494 0.040697 0.598709 0.211 Uiso 0.375(8) 1 d R U P A 2
C15 C 0.36144(19) 0.4226(2) 0.5476(2) 0.0324(10) Uani 1 1 d . . . . .
C16 C 0.3496(2) 0.4438(3) 0.5036(2) 0.0473(14) Uani 1 1 d . . . . .
H16A H 0.376719 0.472456 0.484458 0.057 Uiso 1 1 calc R U . . .
C17 C 0.2978(3) 0.4232(3) 0.4872(3) 0.0594(18) Uani 1 1 d . . . . .
H17A H 0.289850 0.438324 0.457173 0.071 Uiso 1 1 calc R U . . .
C18 C 0.2584(2) 0.3817(3) 0.5139(3) 0.0582(18) Uani 1 1 d . . . . .
H18A H 0.223359 0.367435 0.501638 0.070 Uiso 1 1 calc R U . . .
C19 C 0.2691(2) 0.3605(3) 0.5585(3) 0.0530(15) Uani 1 1 d . . . . .
H19A H 0.241506 0.331919 0.577300 0.064 Uiso 1 1 calc R U . . .
C20 C 0.3204(2) 0.3808(2) 0.5759(2) 0.0440(13) Uani 1 1 d . . . . .
H20A H 0.327739 0.366467 0.606974 0.053 Uiso 1 1 calc R U . . .
C21 C 0.4339(2) 0.46458(19) 0.63823(19) 0.0314(10) Uani 1 1 d . . . . .
C22 C 0.40058(19) 0.48028(19) 0.6596(2) 0.0328(11) Uani 1 1 d . . . . .
H22A H 0.375989 0.482571 0.636476 0.039 Uiso 1 1 calc R U . . .
C23 C 0.4027(2) 0.4927(2) 0.7142(2) 0.0412(13) Uani 1 1 d . . . . .
H23A H 0.380160 0.504090 0.728323 0.049 Uiso 1 1 calc R U . . .
C24 C 0.4380(2) 0.4884(2) 0.7483(2) 0.0476(15) Uani 1 1 d . . . . .
H24A H 0.438949 0.496054 0.786027 0.057 Uiso 1 1 calc R U . . .
C25 C 0.4717(2) 0.4729(2) 0.7276(2) 0.0470(14) Uani 1 1 d . . . . .
H25A H 0.495777 0.470183 0.751019 0.056 Uiso 1 1 calc R U . . .
C26 C 0.4703(2) 0.4615(2) 0.6724(2) 0.0402(12) Uani 1 1 d . . . . .
H26A H 0.493944 0.451531 0.658004 0.048 Uiso 1 1 calc R U . . .
C27 C 0.50974(19) 0.40991(18) 0.40167(19) 0.0303(10) Uani 1 1 d . . . . .
C28 C 0.5558(2) 0.4154(2) 0.4244(2) 0.0366(11) Uani 1 1 d . . . . .
H28A H 0.564497 0.426287 0.461222 0.044 Uiso 1 1 calc R U . . .
C29 C 0.5889(2) 0.4049(2) 0.3930(3) 0.0449(13) Uani 1 1 d . . . . .
H29A H 0.619814 0.408046 0.408505 0.054 Uiso 1 1 calc R U . . .
C30 C 0.5765(2) 0.3900(2) 0.3392(3) 0.0485(15) Uani 1 1 d . . . . .
H30A H 0.598717 0.382234 0.317954 0.058 Uiso 1 1 calc R U . . .
C31 C 0.5324(2) 0.3862(2) 0.3162(2) 0.0433(13) Uani 1 1 d . . . . .
H31A H 0.524933 0.376974 0.278883 0.052 Uiso 1 1 calc R U . . .
C32 C 0.4984(2) 0.39583(19) 0.3472(2) 0.0343(11) Uani 1 1 d . . . . .
H32A H 0.467673 0.392774 0.331099 0.041 Uiso 1 1 calc R U . . .
C33 C 0.40547(19) 0.3968(2) 0.40723(19) 0.0331(11) Uani 1 1 d . . . . .
C34 C 0.4017(2) 0.4335(2) 0.3752(2) 0.0433(13) Uani 1 1 d . . . . .
H34A H 0.430190 0.468357 0.373601 0.052 Uiso 1 1 calc R U . . .
C35 C 0.3565(3) 0.4198(3) 0.3454(3) 0.0538(16) Uani 1 1 d . . . . .
H35A H 0.354469 0.445006 0.323133 0.065 Uiso 1 1 calc R U . . .
C36 C 0.3144(3) 0.3690(3) 0.3484(3) 0.0577(17) Uani 1 1 d . . . . .
H36A H 0.283317 0.359690 0.328621 0.069 Uiso 1 1 calc R U . . .
C37 C 0.3179(2) 0.3326(3) 0.3797(3) 0.0516(15) Uani 1 1 d . . . . .
H37A H 0.289113 0.297948 0.381601 0.062 Uiso 1 1 calc R U . . .
C38 C 0.3633(2) 0.3461(2) 0.4089(2) 0.0422(12) Uani 1 1 d . . . . .
H38A H 0.365493 0.320356 0.430155 0.051 Uiso 1 1 calc R U . . .
I1 I 0.666667 0.333333 0.4189(3) 0.096(2) Uiso 0.236(5) 3 d S U P B 1
I1' I 0.666667 0.333333 0.3868(3) 0.084(2) Uiso 0.217(5) 3 d S U P C 2
I1" I 0.666667 0.333333 0.333333 0.141(6) Uiso 0.094(5) 6 d S U P D 3
I2 I 0.55120(18) 0.28747(17) 0.50452(16) 0.0933(11) Uani 0.1667 1 d . . P . .
I3 I 0.5858(6) 0.4369(5) 0.5994(5) 0.153(5) Uani 0.0833 1 d . . P . .
I4 I 0.1594(6) 0.1239(7) 0.7114(7) 0.197(7) Uani 0.0833 1 d . . P . .

loop_
_atom_site_aniso_label
_atom_site_aniso_U_11
_atom_site_aniso_U_22
_atom_site_aniso_U_33
_atom_site_aniso_U_23
_atom_site_aniso_U_13
_atom_site_aniso_U_12
Re1 0.02965(16) 0.03321(17) 0.02225(16) -0.00544(10) -0.00222(9) 0.01869(12)
O1 0.0351(18) 0.0385(19) 0.0293(17) -0.0031(14) -0.0022(14) 0.0228(16)
N1 0.041(2) 0.032(2) 0.028(2) -0.0039(17) 0.0056(18) 0.0189(19)
C2 0.041(3) 0.036(3) 0.029(2) -0.002(2) 0.002(2) 0.022(2)
P3 0.0300(6) 0.0330(6) 0.0236(6) -0.0041(5) -0.0010(5) 0.0174(5)
C4 0.037(3) 0.037(3) 0.030(2) -0.002(2) 0.001(2) 0.021(2)
P5 0.0296(6) 0.0326(6) 0.0239(6) -0.0046(5) -0.0003(5) 0.0169(5)
C6 0.040(5) 0.038(5) 0.022(4) -0.006(3) 0.005(4) 0.021(4)
C7 0.052(6) 0.036(5) 0.045(6) 0.002(4) -0.002(5) 0.023(4)
C8 0.047(5) 0.052(6) 0.063(6) -0.004(5) -0.008(5) 0.015(5)
C9 0.065(7) 0.040(5) 0.037(5) -0.001(4) 0.008(5) 0.029(5)
C10 0.075(8) 0.051(6) 0.045(5) 0.003(4) -0.005(6) 0.042(6)
C11 0.058(6) 0.048(6) 0.052(6) 0.004(4) -0.003(6) 0.032(5)
C12 0.106(11) 0.048(6) 0.086(9) 0.011(6) 0.026(8) 0.039(7)
C13 0.135(12) 0.056(8) 0.085(9) 0.008(7) 0.026(9) 0.005(8)
O13 0.172(12) 0.096(8) 0.123(10) 0.010(7) 0.031(9) -0.015(8)
O14 0.129(10) 0.138(10) 0.119(9) 0.010(8) 0.054(8) 0.042(8)
C15 0.028(2) 0.039(3) 0.030(2) -0.010(2) -0.0025(19) 0.017(2)
C16 0.041(3) 0.066(4) 0.039(3) 0.001(3) 0.000(2) 0.029(3)
C17 0.047(4) 0.103(6) 0.040(3) 0.002(3) -0.002(3) 0.046(4)
C18 0.034(3) 0.096(5) 0.044(3) -0.021(3) -0.006(3) 0.033(3)
C19 0.035(3) 0.062(4) 0.053(4) -0.009(3) 0.001(3) 0.017(3)
C20 0.040(3) 0.050(3) 0.038(3) -0.006(2) -0.002(2) 0.019(3)
C21 0.037(3) 0.029(2) 0.023(2) -0.0017(18) 0.0014(19) 0.012(2)
C22 0.031(2) 0.028(2) 0.030(2) -0.0010(19) 0.007(2) 0.008(2)
C23 0.041(3) 0.030(3) 0.034(3) -0.007(2) 0.010(2) 0.005(2)
C24 0.048(3) 0.041(3) 0.026(3) -0.006(2) 0.007(2) 0.001(3)
C25 0.047(3) 0.048(3) 0.031(3) -0.002(2) -0.010(2) 0.012(3)
C26 0.041(3) 0.042(3) 0.035(3) -0.004(2) -0.005(2) 0.019(2)
C27 0.032(2) 0.027(2) 0.030(2) -0.0046(19) 0.0031(19) 0.013(2)
C28 0.037(3) 0.038(3) 0.037(3) -0.002(2) 0.001(2) 0.020(2)
C29 0.040(3) 0.045(3) 0.055(3) 0.005(3) 0.009(3) 0.025(3)
C30 0.050(3) 0.037(3) 0.057(4) 0.000(3) 0.026(3) 0.021(3)
C31 0.044(3) 0.034(3) 0.038(3) -0.011(2) 0.011(2) 0.009(2)
C32 0.034(3) 0.029(2) 0.033(3) -0.009(2) 0.002(2) 0.010(2)
C33 0.034(3) 0.042(3) 0.027(2) -0.007(2) -0.001(2) 0.021(2)
C34 0.042(3) 0.052(3) 0.036(3) -0.004(2) -0.005(2) 0.024(3)
C35 0.057(4) 0.071(4) 0.042(3) -0.009(3) -0.015(3) 0.038(4)
C36 0.042(3) 0.085(5) 0.047(3) -0.013(3) -0.012(3) 0.032(4)
C37 0.035(3) 0.060(4) 0.050(4) -0.015(3) -0.006(3) 0.017(3)
C38 0.038(3) 0.046(3) 0.040(3) -0.008(2) -0.002(2) 0.019(3)
I2 0.112(3) 0.104(3) 0.084(2) 0.013(2) 0.007(2) 0.069(3)
I3 0.199(12) 0.156(10) 0.163(10) -0.007(8) -0.080(9) 0.134(10)
I4 0.156(12) 0.168(13) 0.165(12) 0.023(10) 0.007(10) 0.005(10)

loop_
_atom_type_symbol
_atom_type_description
_atom_type_scat_dispersion_real
_atom_type_scat_dispersion_imag
_atom_type_scat_source
C C 0.0033 0.0016 'International Tables Vol C Tables 4.2.6.8 and 6.1.1.4'
H H 0.0000 0.0000 'International Tables Vol C Tables 4.2.6.8 and 6.1.1.4'
Cl Cl 0.1484 0.1585 'International Tables Vol C Tables 4.2.6.8 and 6.1.1.4'
I I -0.4742 1.8119 'International Tables Vol C Tables 4.2.6.8 and 6.1.1.4'
N N 0.0061 0.0033 'International Tables Vol C Tables 4.2.6.8 and 6.1.1.4'
O O 0.0106 0.0060 'International Tables Vol C Tables 4.2.6.8 and 6.1.1.4'
P P 0.1023 0.0942 'International Tables Vol C Tables 4.2.6.8 and 6.1.1.4'
Re Re -1.0185 7.2310 'International Tables Vol C Tables 4.2.6.8 and 6.1.1.4'

loop_
_geom_angle_atom_site_label_1
_geom_angle_atom_site_label_2
_geom_angle_atom_site_label_3
_geom_angle
_geom_angle_site_symmetry_1
_geom_angle_site_symmetry_3
_geom_angle_publ_flag
O1 Re1 O1 180.0 . 10_666 ?
O1 Re1 P5 93.94(11) . 10_666 ?
O1 Re1 P5 86.06(11) 10_666 10_666 ?
O1 Re1 P5 86.06(11) . . ?
O1 Re1 P5 93.94(11) 10_666 . ?
P5 Re1 P5 180.0 10_666 . ?
O1 Re1 P3 95.27(11) . 10_666 ?
O1 Re1 P3 84.73(11) 10_666 10_666 ?
P5 Re1 P3 84.30(4) 10_666 10_666 ?
P5 Re1 P3 95.70(4) . 10_666 ?
O1 Re1 P3 84.73(11) . . ?
O1 Re1 P3 95.27(11) 10_666 . ?
P5 Re1 P3 95.70(4) 10_666 . ?
P5 Re1 P3 84.30(4) . . ?
P3 Re1 P3 180.0 10_666 . ?
C6' N1 C4 114.9(10) . . ?
C6' N1 C2 117.1(9) . . ?
C4 N1 C2 112.9(4) . . ?
C4 N1 C6 112.3(5) . . ?
C2 N1 C6 110.0(5) . . ?
N1 C2 P3 111.6(3) . . ?
C15 P3 C21 105.5(2) . . ?
C15 P3 C2 102.4(2) . . ?
C21 P3 C2 97.6(2) . . ?
C15 P3 Re1 118.02(17) . . ?
C21 P3 Re1 120.36(16) . . ?
C2 P3 Re1 109.73(17) . . ?
N1 C4 P5 114.2(3) . . ?
C33 P5 C27 106.3(2) . . ?
C33 P5 C4 104.8(2) . . ?
C27 P5 C4 96.6(2) . . ?
C33 P5 Re1 117.31(17) . . ?
C27 P5 Re1 117.14(16) . . ?
C4 P5 Re1 112.11(16) . . ?
C7 C6 C11 120.0 . . ?
C7 C6 N1 116.5(5) . . ?
C11 C6 N1 123.5(5) . . ?
C8 C7 C6 120.0 . . ?
C7 C8 C9 120.0 . . ?
C8 C9 C10 120.0 . . ?
C8 C9 C12 118.7(6) . . ?
C10 C9 C12 121.3(6) . . ?
C11 C10 C9 120.0 . . ?
C10 C11 C6 120.0 . . ?
C13 C12 C9 117.3(11) . . ?
O13 C13 O14 112.0(18) . . ?
O13 C13 C12 126.6(18) . . ?
O14 C13 C12 121.1(12) . . ?
C7' C6' C11' 120.0 . . ?
C7' C6' N1 122.5(10) . . ?
C11' C6' N1 117.4(10) . . ?
C6' C7' C8' 120.0 . . ?
C7' C8' C9' 120.0 . . ?
C10' C9' C8' 120.0 . . ?
C10' C9' C12' 119.0(7) . . ?
C8' C9' C12' 120.9(7) . . ?
C9' C10' C11' 120.0 . . ?
C10' C11' C6' 120.0 . . ?
C13' C12' C9' 125(2) . . ?
O13' C13' O14' 126(2) . . ?
O13' C13' C12' 108.1(18) . . ?
O14' C13' C12' 125(2) . . ?
C16 C15 C20 118.7(5) . . ?
C16 C15 P3 121.6(4) . . ?
C20 C15 P3 119.6(4) . . ?
C15 C16 C17 120.1(6) . . ?
C18 C17 C16 120.7(6) . . ?
C17 C18 C19 120.3(6) . . ?
C18 C19 C20 119.9(6) . . ?
C19 C20 C15 120.2(6) . . ?
C22 C21 C26 119.5(5) . . ?
C22 C21 P3 120.8(4) . . ?
C26 C21 P3 119.6(4) . . ?
C23 C22 C21 120.7(5) . . ?
C22 C23 C24 119.8(5) . . ?
C25 C24 C23 120.2(5) . . ?
C24 C25 C26 120.1(6) . . ?
C25 C26 C21 119.7(5) . . ?
C32 C27 C28 119.5(5) . . ?
C32 C27 P5 122.3(4) . . ?
C28 C27 P5 118.0(4) . . ?
C29 C28 C27 120.0(5) . . ?
C30 C29 C28 119.7(6) . . ?
C31 C30 C29 120.5(5) . . ?
C30 C31 C32 120.7(5) . . ?
C27 C32 C31 119.5(5) . . ?
C34 C33 C38 118.7(5) . . ?
C34 C33 P5 119.2(4) . . ?
C38 C33 P5 122.1(4) . . ?
C33 C34 C35 120.7(6) . . ?
C36 C35 C34 119.8(6) . . ?
C37 C36 C35 120.0(6) . . ?
C36 C37 C38 120.3(6) . . ?
C33 C38 C37 120.6(6) . . ?

loop_
_geom_bond_atom_site_label_1
_geom_bond_atom_site_label_2
_geom_bond_distance
_geom_bond_site_symmetry_2
_geom_bond_publ_flag
Re1 O1 1.779(3) . ?
Re1 O1 1.779(3) 10_666 ?
Re1 P5 2.5062(12) 10_666 ?
Re1 P5 2.5063(12) . ?
Re1 P3 2.5243(12) 10_666 ?
Re1 P3 2.5244(12) . ?
N1 C6' 1.441(10) . ?
N1 C4 1.453(6) . ?
N1 C2 1.463(6) . ?
N1 C6 1.467(6) . ?
C2 P3 1.848(5) . ?
P3 C15 1.816(5) . ?
P3 C21 1.828(5) . ?
C4 P5 1.851(5) . ?
P5 C33 1.816(5) . ?
P5 C27 1.819(5) . ?
C6 C7 1.3900 . ?
C6 C11 1.3900 . ?
C7 C8 1.3900 . ?
C8 C9 1.3900 . ?
C9 C10 1.3900 . ?
C9 C12 1.524(10) . ?
C10 C11 1.3900 . ?
C12 C13 1.44(2) . ?
C13 O13 1.209(15) . ?
C13 O14 1.286(18) . ?
C6' C7' 1.3900 . ?
C6' C11' 1.3900 . ?
C7' C8' 1.3900 . ?
C8' C9' 1.3900 . ?
C9' C10' 1.3900 . ?
C9' C12' 1.510(13) . ?
C10' C11' 1.3900 . ?
C12' C13' 1.35(2) . ?
C13' O13' 1.165(19) . ?
C13' O14' 1.28(2) . ?
C15 C16 1.378(8) . ?
C15 C20 1.407(8) . ?
C16 C17 1.392(8) . ?
C17 C18 1.363(10) . ?
C18 C19 1.375(10) . ?
C19 C20 1.387(8) . ?
C21 C22 1.382(7) . ?
C21 C26 1.404(7) . ?
C22 C23 1.382(7) . ?
C23 C24 1.393(9) . ?
C24 C25 1.380(9) . ?
C25 C26 1.391(8) . ?
C27 C32 1.391(7) . ?
C27 C28 1.403(7) . ?
C28 C29 1.396(7) . ?
C29 C30 1.383(9) . ?
C30 C31 1.372(9) . ?
C31 C32 1.398(7) . ?
C33 C34 1.388(8) . ?
C33 C38 1.390(8) . ?
C34 C35 1.391(8) . ?
C35 C36 1.390(10) . ?
C36 C37 1.367(10) . ?
C37 C38 1.392(8) . ?
I1' I1' 2.625(15) 16_655 ?
I3 I4 3.03(3) 15_556 ?
